data_7204349
loop_
_publ_author_name
'Tanaka, Koichi'
'Harada, Naoyuki'

_publ_section_title
;
 A novel spiroketalization reaction of
 1,7-dihydroxyhepta-2,5-diyn-4-ones
;
_journal_issue 6
_journal_name_full 'Journal of the Chemical Society, Perkin Transactions 1'
_journal_page_first 713
_journal_paper_doi 10.1039/b200215a
_journal_year 2002
_chemical_formula_sum 'C31 H20 Br2 Cl2 O2'
_chemical_formula_weight 655.19
_chemical_melting_point 276.5(15)
_space_group_IT_number 19
_symmetry_cell_setting orthorhombic
_symmetry_space_group_name_Hall 'P 2ac 2ab'
_symmetry_space_group_name_H-M 'P 21 21 21'
_atom_sites_solution_hydrogens geom
_atom_sites_solution_primary direct
_atom_sites_solution_secondary difmap
_audit_creation_method SHELXL-97
_cell_angle_alpha 90.00
_cell_angle_beta 90.00
_cell_angle_gamma 90.00
_cell_formula_units_Z 4
_cell_length_a 12.0964(14)
_cell_length_b 13.5239(15)
_cell_length_c 16.1906(19)
_cell_measurement_reflns_used 1010
_cell_measurement_temperature 100(1)
_cell_measurement_theta_max 31.263
_cell_measurement_theta_min 2.933
_cell_volume 2648.6(5)
_computing_cell_refinement 'Bruker SMART'
_computing_data_collection 'Bruker SMART'
_computing_data_reduction 'Bruker SHELXTL'
_computing_molecular_graphics 'Bruker SHELXTL'
_computing_publication_material 'Bruker SHELXTL'
_computing_structure_refinement 'SHELXL-97 (Sheldrick, 1997)'
_computing_structure_solution 'SHELXS-97 (Sheldrick, 1990)'
_diffrn_ambient_temperature 100(1)
_diffrn_detector_area_resol_mean 83.66
_diffrn_measured_fraction_theta_full 0.939
_diffrn_measured_fraction_theta_max 0.939
_diffrn_measurement_device_type 'CCD area detector'
_diffrn_measurement_method 'phi and omega scans'
_diffrn_radiation_monochromator graphite
_diffrn_radiation_source 'fine-focus sealed tube'
_diffrn_radiation_type MoK\a
_diffrn_radiation_wavelength 0.71073
_diffrn_reflns_av_R_equivalents 0.0223
_diffrn_reflns_av_sigmaI/netI 0.0514
_diffrn_reflns_limit_h_max 16
_diffrn_reflns_limit_h_min -16
_diffrn_reflns_limit_k_max 12
_diffrn_reflns_limit_k_min -19
_diffrn_reflns_limit_l_max 19
_diffrn_reflns_limit_l_min -23
_diffrn_reflns_number 22651
_diffrn_reflns_theta_full 31.54
_diffrn_reflns_theta_max 31.54
_diffrn_reflns_theta_min 1.96
_diffrn_standards_decay_% 0
_diffrn_standards_interval_time 293
_diffrn_standards_number 395
_exptl_absorpt_coefficient_mu 3.291
_exptl_absorpt_correction_T_max 0.767916
_exptl_absorpt_correction_T_min 0.704875
_exptl_absorpt_correction_type empirical
_exptl_absorpt_process_details SADABS
_exptl_crystal_colour transparent
_exptl_crystal_density_diffrn 1.643
_exptl_crystal_density_method 'not measured'
_exptl_crystal_description 'irregular block'
_exptl_crystal_F_000 1304
_exptl_crystal_size_max 0.29
_exptl_crystal_size_mid 0.24
_exptl_crystal_size_min 0.22
_refine_diff_density_max 0.677
_refine_diff_density_min -0.406
_refine_diff_density_rms 0.056
_refine_ls_abs_structure_details 'Flack H D (1983), Acta Cryst. A39, 876-881'
_refine_ls_abs_structure_Flack 0.006(3)
_refine_ls_extinction_method none
_refine_ls_goodness_of_fit_ref 0.790
_refine_ls_hydrogen_treatment mixed
_refine_ls_matrix_type full
_refine_ls_number_parameters 414
_refine_ls_number_reflns 8166
_refine_ls_number_restraints 0
_refine_ls_restrained_S_all 0.790
_refine_ls_R_factor_all 0.0276
_refine_ls_R_factor_gt 0.0215
_refine_ls_shift/su_max 0.006
_refine_ls_shift/su_mean 0.001
_refine_ls_structure_factor_coef Fsqd
_refine_ls_weighting_details 'calc w=1/[\s^2^(Fo^2^)+(0.0098P)^2^+0.0000P] where P=(Fo^2^+2Fc^2^)/3'
_refine_ls_weighting_scheme calc
_refine_ls_wR_factor_gt 0.0327
_refine_ls_wR_factor_ref 0.0332
_reflns_number_gt 6871
_reflns_number_total 8166
_reflns_threshold_expression >2sigma(I)
_cod_data_source_file b200215a.txt
_cod_data_source_block 1
_cod_depositor_comments
;
The following automatic conversions were performed:
'_symmetry_cell_setting' value 'Orthorhombic' changed to 'orthorhombic'
according to '/home/adriana/struct/CIF-dictionaries/cif_core.dic'
dictionary named 'cif_core.dic' version 2.4.1 from
2010-06-29.

'_exptl_absorpt_correction_type' value 'Empirical' changed to
'empirical' according to
'/home/adriana/struct/CIF-dictionaries/cif_core.dic' dictionary named
'cif_core.dic' version 2.4.1 from 2010-06-29.

Automatic conversion script
Id: cif_fix_enum 1555 2011-01-17 13:19:09Z saulius 

The following automatic conversions were performed:

'_chemical_melting_point' value '275-278' was changed to '276.5(15)'
- the average value was taken and precision was estimated.

Automatic conversion script
Id: cif_fix_values 1569 2011-02-09 13:29:24Z adriana 
;
_cod_original_sg_symbol_H-M P212121
_cod_database_code 7204349

loop_
_symmetry_equiv_pos_as_xyz
'x, y, z'
'-x+1/2, -y, z+1/2'
'-x, y+1/2, -z+1/2'
'x+1/2, -y+1/2, -z'

loop_
_atom_site_label
_atom_site_type_symbol
_atom_site_fract_x
_atom_site_fract_y
_atom_site_fract_z
_atom_site_U_iso_or_equiv
_atom_site_adp_type
_atom_site_occupancy
_atom_site_symmetry_multiplicity
_atom_site_calc_flag
_atom_site_refinement_flags
_atom_site_disorder_assembly
_atom_site_disorder_group
C1 C 0.77390(13) 0.96242(12) 0.89425(10) 0.0146(4) Uani 1 1 d . . .
C2 C 0.78831(12) 0.88001(11) 0.83118(11) 0.0148(3) Uani 1 1 d . . .
C3 C 0.71852(14) 0.88770(12) 0.76942(11) 0.0180(4) Uani 1 1 d . . .
C4 C 0.64381(13) 0.97319(12) 0.78628(10) 0.0160(4) Uani 1 1 d . . .
C5 C 0.61055(14) 1.04394(12) 0.71957(10) 0.0165(4) Uani 1 1 d . . .
C6 C 0.50403(13) 1.06169(12) 0.72608(10) 0.0154(3) Uani 1 1 d . . .
C7 C 0.45258(13) 1.00291(12) 0.79652(10) 0.0150(4) Uani 1 1 d . . .
C8 C 0.71751(13) 0.92949(12) 0.97449(10) 0.0160(4) Uani 1 1 d . . .
C9 C 0.67683(13) 0.99838(12) 1.03146(10) 0.0170(4) Uani 1 1 d . . .
C10 C 0.62503(15) 0.96895(14) 1.10335(11) 0.0203(4) Uani 1 1 d . . .
C11 C 0.61466(15) 0.87035(14) 1.12193(11) 0.0234(4) Uani 1 1 d . . .
C12 C 0.65526(15) 0.80050(14) 1.06715(12) 0.0239(4) Uani 1 1 d . . .
C13 C 0.70417(14) 0.83035(13) 0.99448(11) 0.0192(4) Uani 1 1 d . . .
C14 C 0.88329(13) 1.01558(12) 0.90928(10) 0.0153(3) Uani 1 1 d . . .
C15 C 0.91984(14) 1.08766(11) 0.85481(10) 0.0166(3) Uani 1 1 d . . .
C16 C 1.02157(14) 1.13322(13) 0.86555(11) 0.0191(4) Uani 1 1 d . . .
C17 C 1.08854(14) 1.10710(13) 0.93158(11) 0.0201(4) Uani 1 1 d . . .
C18 C 1.05302(15) 1.03436(14) 0.98516(12) 0.0239(4) Uani 1 1 d . . .
C19 C 0.95163(14) 0.98929(14) 0.97502(11) 0.0215(4) Uani 1 1 d . . .
C20 C 0.42822(13) 1.06521(11) 0.87317(10) 0.0144(3) Uani 1 1 d . . .
C21 C 0.39385(14) 1.02246(11) 0.94749(10) 0.0176(3) Uani 1 1 d . . .
C22 C 0.37019(14) 1.07963(14) 1.01643(11) 0.0205(4) Uani 1 1 d . . .
C23 C 0.38041(15) 1.18132(13) 1.01201(11) 0.0225(4) Uani 1 1 d . . .
C24 C 0.41662(15) 1.22511(14) 0.94039(11) 0.0217(4) Uani 1 1 d . . .
C25 C 0.44004(14) 1.16738(12) 0.87215(11) 0.0187(4) Uani 1 1 d . . .
C26 C 0.35208(13) 0.94415(12) 0.76877(10) 0.0154(3) Uani 1 1 d . . .
C27 C 0.36524(15) 0.85186(13) 0.73237(12) 0.0218(4) Uani 1 1 d . . .
C28 C 0.27384(15) 0.79656(13) 0.70878(12) 0.0233(4) Uani 1 1 d . . .
C29 C 0.16894(15) 0.83372(13) 0.72201(11) 0.0202(4) Uani 1 1 d . . .
C30 C 0.15536(14) 0.92590(14) 0.75614(12) 0.0217(4) Uani 1 1 d . . .
C31 C 0.24657(14) 0.98107(13) 0.77896(11) 0.0197(4) Uani 1 1 d . . .
O1 O 0.70031(8) 1.02783(7) 0.84948(7) 0.0142(2) Uani 1 1 d . . .
O2 O 0.54140(8) 0.93484(8) 0.81575(7) 0.0150(3) Uani 1 1 d . . .
Br1 Br 0.898161(13) 0.782635(12) 0.842825(12) 0.02269(4) Uani 1 1 d . . .
Br2 Br 0.421642(14) 1.148277(12) 0.659597(12) 0.02224(4) Uani 1 1 d . . .
Cl1 Cl 0.68979(4) 1.12523(3) 1.01480(3) 0.02370(10) Uani 1 1 d . . .
Cl2 Cl 0.37933(4) 0.89512(3) 0.95818(3) 0.02472(10) Uani 1 1 d . . .
H3 H 0.7133(14) 0.8431(12) 0.7167(11) 0.020(5) Uiso 1 1 d . . .
H5 H 0.6564(13) 1.0667(12) 0.6870(10) 0.017(5) Uiso 1 1 d . . .
H10 H 0.5992(12) 1.0154(10) 1.1356(8) 0.004(4) Uiso 1 1 d . . .
H11 H 0.5784(13) 0.8514(11) 1.1707(10) 0.017(4) Uiso 1 1 d . . .
H12 H 0.6502(14) 0.7366(13) 1.0794(10) 0.019(5) Uiso 1 1 d . . .
H13 H 0.7328(13) 0.7837(13) 0.9595(10) 0.016(5) Uiso 1 1 d . . .
H15 H 0.8780(13) 1.1021(12) 0.8139(10) 0.018(5) Uiso 1 1 d . . .
H16 H 1.0422(12) 1.1788(11) 0.8261(10) 0.011(5) Uiso 1 1 d . . .
H17 H 1.1503(13) 1.1353(11) 0.9391(9) 0.006(4) Uiso 1 1 d . . .
H18 H 1.0950(14) 1.0152(11) 1.0266(9) 0.015(4) Uiso 1 1 d . . .
H19 H 0.9272(13) 0.9363(12) 1.0108(10) 0.018(4) Uiso 1 1 d . . .
H22 H 0.3498(13) 1.0501(11) 1.0624(9) 0.007(4) Uiso 1 1 d . . .
H23 H 0.3649(13) 1.2219(12) 1.0561(10) 0.019(5) Uiso 1 1 d . . .
H24 H 0.4241(15) 1.2924(13) 0.9378(11) 0.033(6) Uiso 1 1 d . . .
H25 H 0.4655(13) 1.1998(11) 0.8236(10) 0.015(5) Uiso 1 1 d . . .
H27 H 0.4324(14) 0.8301(11) 0.7252(10) 0.016(5) Uiso 1 1 d . . .
H28 H 0.2876(14) 0.7331(13) 0.6856(10) 0.024(5) Uiso 1 1 d . . .
H29 H 0.1119(13) 0.7976(11) 0.7063(9) 0.008(4) Uiso 1 1 d . . .
H30 H 0.0849(14) 0.9484(12) 0.7646(10) 0.024(5) Uiso 1 1 d . . .
H31 H 0.2369(13) 1.0408(11) 0.8048(9) 0.014(5) Uiso 1 1 d . . .

loop_
_atom_site_aniso_label
_atom_site_aniso_U_11
_atom_site_aniso_U_22
_atom_site_aniso_U_33
_atom_site_aniso_U_23
_atom_site_aniso_U_13
_atom_site_aniso_U_12
C1 0.0119(8) 0.0166(9) 0.0154(9) 0.0035(7) -0.0009(7) 0.0012(6)
C2 0.0110(7) 0.0126(8) 0.0208(9) 0.0005(7) 0.0030(7) 0.0030(6)
C3 0.0162(8) 0.0193(9) 0.0187(9) -0.0027(7) 0.0034(7) 0.0019(7)
C4 0.0129(8) 0.0188(9) 0.0163(9) -0.0014(7) 0.0002(7) -0.0013(7)
C5 0.0178(9) 0.0185(9) 0.0132(8) -0.0002(7) 0.0022(8) -0.0042(7)
C6 0.0166(8) 0.0147(8) 0.0148(9) -0.0014(7) -0.0025(7) 0.0014(7)
C7 0.0114(8) 0.0142(8) 0.0193(9) -0.0003(7) 0.0006(7) 0.0017(6)
C8 0.0109(8) 0.0204(9) 0.0166(9) 0.0011(7) 0.0001(7) -0.0010(7)
C9 0.0138(8) 0.0182(9) 0.0192(9) 0.0004(7) -0.0034(7) -0.0024(7)
C10 0.0158(9) 0.0285(10) 0.0168(9) -0.0064(8) -0.0005(7) -0.0040(8)
C11 0.0193(9) 0.0354(11) 0.0155(9) 0.0045(8) -0.0002(8) -0.0096(8)
C12 0.0218(10) 0.0228(11) 0.0272(11) 0.0073(8) -0.0016(8) -0.0065(8)
C13 0.0168(9) 0.0181(9) 0.0226(10) 0.0001(8) 0.0009(8) -0.0007(7)
C14 0.0126(8) 0.0154(8) 0.0180(8) -0.0027(7) 0.0015(7) 0.0009(6)
C15 0.0141(8) 0.0178(8) 0.0180(9) 0.0015(7) -0.0007(8) 0.0025(7)
C16 0.0166(8) 0.0153(9) 0.0253(10) 0.0040(7) 0.0057(7) 0.0007(7)
C17 0.0107(9) 0.0214(9) 0.0281(10) -0.0031(7) 0.0005(8) -0.0024(7)
C18 0.0193(10) 0.0305(11) 0.0220(10) 0.0035(9) -0.0056(8) -0.0002(8)
C19 0.0193(9) 0.0244(10) 0.0209(10) 0.0059(8) -0.0012(8) -0.0021(7)
C20 0.0099(7) 0.0156(8) 0.0176(8) -0.0013(7) -0.0030(7) -0.0002(7)
C21 0.0158(8) 0.0157(8) 0.0213(9) -0.0004(7) -0.0028(8) -0.0014(7)
C22 0.0180(9) 0.0298(11) 0.0137(9) 0.0008(8) -0.0005(8) -0.0017(7)
C23 0.0213(10) 0.0270(10) 0.0190(10) -0.0124(8) -0.0016(8) 0.0011(7)
C24 0.0201(9) 0.0177(9) 0.0272(10) -0.0064(8) -0.0022(8) 0.0010(8)
C25 0.0183(9) 0.0195(9) 0.0184(9) -0.0003(7) -0.0005(7) -0.0022(7)
C26 0.0162(8) 0.0149(8) 0.0150(9) -0.0010(7) -0.0018(7) -0.0010(7)
C27 0.0163(9) 0.0203(9) 0.0289(10) -0.0071(8) -0.0015(8) 0.0059(8)
C28 0.0259(10) 0.0162(10) 0.0276(11) -0.0071(8) -0.0021(8) -0.0013(8)
C29 0.0182(9) 0.0238(10) 0.0187(9) -0.0002(8) -0.0020(8) -0.0089(7)
C30 0.0123(9) 0.0293(11) 0.0235(10) -0.0051(8) -0.0014(8) 0.0017(8)
C31 0.0187(9) 0.0196(10) 0.0207(10) -0.0070(8) -0.0010(8) 0.0015(7)
O1 0.0125(5) 0.0140(5) 0.0159(6) 0.0003(5) -0.0028(5) 0.0017(4)
O2 0.0107(5) 0.0140(6) 0.0204(7) 0.0002(5) 0.0010(5) -0.0001(4)
Br1 0.01791(8) 0.02106(9) 0.02909(9) 0.00056(9) 0.00147(9) 0.00729(7)
Br2 0.02443(9) 0.02300(9) 0.01930(8) 0.00176(8) -0.00384(9) 0.00719(7)
Cl1 0.0271(2) 0.0189(2) 0.0251(2) -0.00381(18) 0.0035(2) -0.00173(18)
Cl2 0.0324(3) 0.0190(2) 0.0228(2) 0.00327(18) 0.0014(2) -0.00393(18)

loop_
_atom_type_symbol
_atom_type_description
_atom_type_scat_dispersion_real
_atom_type_scat_dispersion_imag
_atom_type_scat_source
C C 0.0033 0.0016 'International Tables Vol C Tables 4.2.6.8 and 6.1.1.4'
H H 0.0000 0.0000 'International Tables Vol C Tables 4.2.6.8 and 6.1.1.4'
O O 0.0106 0.0060 'International Tables Vol C Tables 4.2.6.8 and 6.1.1.4'
Cl Cl 0.1484 0.1585 'International Tables Vol C Tables 4.2.6.8 and 6.1.1.4'
Br Br -0.2901 2.4595 'International Tables Vol C Tables 4.2.6.8 and 6.1.1.4'

loop_
_geom_angle_atom_site_label_1
_geom_angle_atom_site_label_2
_geom_angle_atom_site_label_3
_geom_angle
_geom_angle_site_symmetry_1
_geom_angle_site_symmetry_3
_geom_angle_publ_flag
O1 C1 C2 100.47(12) . . ?
O1 C1 C14 108.97(13) . . ?
C2 C1 C14 110.67(13) . . ?
O1 C1 C8 109.13(13) . . ?
C2 C1 C8 114.00(14) . . ?
C14 C1 C8 112.80(14) . . ?
C3 C2 C1 112.30(14) . . ?
C3 C2 Br1 125.90(13) . . ?
C1 C2 Br1 121.78(12) . . ?
C2 C3 C4 108.14(15) . . ?
O2 C4 O1 111.26(13) . . ?
O2 C4 C3 107.80(13) . . ?
O1 C4 C3 103.93(13) . . ?
O2 C4 C5 103.91(13) . . ?
O1 C4 C5 108.24(13) . . ?
C3 C4 C5 121.70(15) . . ?
C6 C5 C4 108.79(15) . . ?
C5 C6 C7 111.42(14) . . ?
C5 C6 Br2 126.04(13) . . ?
C7 C6 Br2 122.55(11) . . ?
O2 C7 C26 108.93(13) . . ?
O2 C7 C6 100.92(12) . . ?
C26 C7 C6 112.23(14) . . ?
O2 C7 C20 108.58(13) . . ?
C26 C7 C20 111.96(13) . . ?
C6 C7 C20 113.52(13) . . ?
C13 C8 C9 116.62(16) . . ?
C13 C8 C1 121.98(15) . . ?
C9 C8 C1 121.41(15) . . ?
C10 C9 C8 121.54(16) . . ?
C10 C9 Cl1 117.06(13) . . ?
C8 C9 Cl1 121.40(13) . . ?
C11 C10 C9 120.41(17) . . ?
C10 C11 C12 119.32(17) . . ?
C13 C12 C11 119.94(17) . . ?
C12 C13 C8 122.14(17) . . ?
C15 C14 C19 118.42(16) . . ?
C15 C14 C1 120.41(15) . . ?
C19 C14 C1 121.07(15) . . ?
C14 C15 C16 121.01(16) . . ?
C15 C16 C17 120.11(17) . . ?
C18 C17 C16 118.96(17) . . ?
C17 C18 C19 121.13(18) . . ?
C18 C19 C14 120.36(17) . . ?
C25 C20 C21 116.88(15) . . ?
C25 C20 C7 121.24(15) . . ?
C21 C20 C7 121.88(14) . . ?
C22 C21 C20 121.54(15) . . ?
C22 C21 Cl2 116.79(13) . . ?
C20 C21 Cl2 121.67(13) . . ?
C23 C22 C21 119.61(17) . . ?
C24 C23 C22 120.07(17) . . ?
C23 C24 C25 119.77(17) . . ?
C24 C25 C20 122.09(17) . . ?
C31 C26 C27 118.79(16) . . ?
C31 C26 C7 120.99(15) . . ?
C27 C26 C7 120.22(15) . . ?
C28 C27 C26 120.63(17) . . ?
C29 C28 C27 119.52(17) . . ?
C30 C29 C28 120.16(17) . . ?
C29 C30 C31 120.14(17) . . ?
C26 C31 C30 120.71(16) . . ?
C4 O1 C1 109.56(11) . . ?
C4 O2 C7 109.97(12) . . ?

loop_
_geom_bond_atom_site_label_1
_geom_bond_atom_site_label_2
_geom_bond_distance
_geom_bond_site_symmetry_2
_geom_bond_publ_flag
C1 O1 1.4492(18) . ?
C1 C2 1.522(2) . ?
C1 C14 1.525(2) . ?
C1 C8 1.534(2) . ?
C2 C3 1.313(2) . ?
C2 Br1 1.8803(15) . ?
C3 C4 1.493(2) . ?
C4 O2 1.4251(18) . ?
C4 O1 1.4353(19) . ?
C4 C5 1.498(2) . ?
C5 C6 1.315(2) . ?
C6 C7 1.523(2) . ?
C6 Br2 1.8770(16) . ?
C7 O2 1.4487(18) . ?
C7 C26 1.520(2) . ?
C7 C20 1.529(2) . ?
C8 C13 1.389(2) . ?
C8 C9 1.400(2) . ?
C9 C10 1.380(2) . ?
C9 Cl1 1.7436(17) . ?
C10 C11 1.373(2) . ?
C11 C12 1.386(3) . ?
C12 C13 1.377(2) . ?
C14 C15 1.387(2) . ?
C14 C19 1.394(2) . ?
C15 C16 1.387(2) . ?
C16 C17 1.387(2) . ?
C17 C18 1.380(2) . ?
C18 C19 1.379(2) . ?
C20 C25 1.389(2) . ?
C20 C21 1.398(2) . ?
C21 C22 1.388(2) . ?
C21 Cl2 1.7397(16) . ?
C22 C23 1.383(2) . ?
C23 C24 1.374(2) . ?
C24 C25 1.382(2) . ?
C26 C31 1.380(2) . ?
C26 C27 1.389(2) . ?
C27 C28 1.388(2) . ?
C28 C29 1.381(2) . ?
C29 C30 1.373(2) . ?
C30 C31 1.382(2) . ?

loop_
_cod_changelog_entry_id
_cod_changelog_entry_author
_cod_changelog_entry_date
_cod_changelog_entry_text
1 'Vaitkus, Antanas' 2022-05-07T04:15:00+03:00
;
 Replaced the '&#x00A5;' sequences with backslash symbols ('\')
 in multiple data values.
;

loop_
_cod_related_entry_id
_cod_related_entry_database
_cod_related_entry_code
1 ChemSpider 9942180
